data_2011048
loop_
_publ_author_name
'P\`epe, G\'erard'
'Hannesschlager, Patrick'
'Brun, Pierre'

_publ_section_title Tricarbonyl[(6a,7,8,9,10a-\h)-3,3-dimethyl-3<i>H</i>-benzo[<i>f</i>]chromene]chromium
_journal_issue 6
_journal_name_full 'Acta Crystallographica Section C'
_journal_page_first e251
_journal_page_last e252
_journal_paper_doi 10.1107/S0108270100006843
_journal_volume 56
_journal_year 2000
_chemical_formula_iupac '[Cr (C15 H14 O) (C O)3]'
_chemical_formula_moiety 'C18 H14 Cr O4'
_chemical_formula_sum 'C18 H14 Cr O4'
_chemical_formula_weight 346.29
_chemical_name_systematic
;
 ?
;
_space_group_IT_number 14
_symmetry_cell_setting monoclinic
_symmetry_space_group_name_Hall '-P 2yn'
_symmetry_space_group_name_H-M 'P 1 21/n 1'
_audit_creation_method SHELXL
_cell_angle_alpha 90.00
_cell_angle_beta 104.20(2)
_cell_angle_gamma 90.00
_cell_formula_units_Z 4
_cell_length_a 12.190(2)
_cell_length_b 9.147(2)
_cell_length_c 14.612(3)
_cell_measurement_reflns_used 25
_cell_measurement_temperature 293(2)
_cell_measurement_theta_max 15
_cell_measurement_theta_min 9
_cell_volume 1579.5(6)
_computing_cell_refinement 'CAD-4 Operations Manual'
_computing_data_collection 'CAD-4 Operations Manual (Enraf-Nonius, 1977)'
_computing_data_reduction 'DATARED (P\`epe, 1979)'
_computing_molecular_graphics 'ORTEPII (Johnson, 1976)'
_computing_publication_material 'PLATON (Spek, 1990)'
_computing_structure_refinement 'SHELXL97 (Sheldrick, 1997)'
_computing_structure_solution 'SHELXS86 (Sheldrick, 1985)'
_diffrn_ambient_temperature 293(2)
_diffrn_measured_fraction_theta_full .998
_diffrn_measured_fraction_theta_max .998
_diffrn_measurement_device 'Nonius CAD-4'
_diffrn_measurement_method \w/2\q
_diffrn_radiation_monochromator graphite
_diffrn_radiation_source 'fine-focus sealed tube'
_diffrn_radiation_type MoK\a
_diffrn_radiation_wavelength .71073
_diffrn_reflns_av_sigmaI/netI .0255
_diffrn_reflns_limit_h_max 16
_diffrn_reflns_limit_h_min -16
_diffrn_reflns_limit_k_max 12
_diffrn_reflns_limit_k_min 0
_diffrn_reflns_limit_l_max 20
_diffrn_reflns_limit_l_min 0
_diffrn_reflns_number 4663
_diffrn_reflns_theta_full 30.16
_diffrn_reflns_theta_max 30.16
_diffrn_reflns_theta_min 1.95
_diffrn_standards_decay_% 0
_diffrn_standards_interval_time 60
_diffrn_standards_number 3
_exptl_absorpt_coefficient_mu .741
_exptl_absorpt_correction_T_max .856
_exptl_absorpt_correction_T_min .785
_exptl_absorpt_correction_type '\y scans'
_exptl_absorpt_process_details '(North et al., 1968)'
_exptl_crystal_colour Red
_exptl_crystal_density_diffrn 1.456
_exptl_crystal_density_meas 1.45(2)
_exptl_crystal_density_method 'Flotation in (Benzene/Chloroform)'
_exptl_crystal_description 'Square platelet'
_exptl_crystal_F_000 712
_exptl_crystal_size_max .32
_exptl_crystal_size_mid .30
_exptl_crystal_size_min .21
_refine_diff_density_max .418
_refine_diff_density_min -.260
_refine_ls_extinction_method none
_refine_ls_goodness_of_fit_all .979
_refine_ls_goodness_of_fit_ref 1.048
_refine_ls_hydrogen_treatment refxyz
_refine_ls_matrix_type full
_refine_ls_number_parameters 250
_refine_ls_number_reflns 4663
_refine_ls_number_restraints 14
_refine_ls_restrained_S_all .981
_refine_ls_restrained_S_obs 1.051
_refine_ls_R_factor_all .036
_refine_ls_R_factor_gt .036
_refine_ls_shift/esd_mean .000
_refine_ls_shift/su_max .002
_refine_ls_structure_factor_coef Fsqd
_refine_ls_weighting_details 'w = 1/[\s^2^(Fo^2^)+(0.0400P)^2^] where P = (Fo^2^+2Fc^2^)/3'
_refine_ls_weighting_scheme calc
_refine_ls_wR_factor_all .073
_refine_ls_wR_factor_ref .073
_reflns_number_gt 4072
_reflns_number_total 4663
_reflns_threshold_expression I>2\s(I)
_cod_data_source_file qa0298.cif
_cod_data_source_block I
_cod_depositor_comments
;
The following automatic conversions were performed:
'_symmetry_cell_setting' value 'Monoclinic' changed to 'monoclinic'
according to '/home/saulius/struct/CIF-dictionaries/cif_core.dic'
dictionary named 'cif_core.dic' version 2.4.1 from 2010-06-29.

Automatic conversion script
Id: cif_fix_enum 1527 2010-12-29 10:47:43Z saulius 

The following automatic conversions were performed:

'_symmetry_cell_setting' value 'Monoclinic' changed to 'monoclinic'
according to /home/saulius/struct/CIF-dictionaries/cif_core.dic
dictionary named 'cif_core.dic' version 2.4.1 from 2010-06-29.

Automatic conversion script
Id: cif_fix_values 1715 2011-07-08 13:25:40Z adriana 

The following automatic conversions were performed:

'_refine_ls_weighting_scheme' value 'calc w =
1/[\s^2^(Fo^2^)+(0.0400P)^2^] where P = (Fo^2^+2Fc^2^)/3' was changed
to 'calc'. New tag '_refine_ls_weighting_details' was created. The
value of the new tag was set to 'w = 1/[\s^2^(Fo^2^)+(0.0400P)^2^]
where P = (Fo^2^+2Fc^2^)/3'.

Automatic conversion script
Id: cif_fix_values 3143 2015-03-26 13:38:13Z robertas 
;
_cod_original_cell_volume 1579.5(5)
_cod_original_sg_symbol_H-M 'P 21/n'
_cod_database_code 2011048

loop_
_symmetry_equiv_pos_as_xyz
'x, y, z'
'-x+1/2, y+1/2, -z+1/2'
'-x, -y, -z'
'x-1/2, -y-1/2, z-1/2'

loop_
_atom_site_label
_atom_site_fract_x
_atom_site_fract_y
_atom_site_fract_z
_atom_site_U_iso_or_equiv
_atom_site_adp_type
_atom_site_calc_flag
_atom_site_refinement_flags
_atom_site_occupancy
_atom_site_disorder_assembly
_atom_site_disorder_group
_atom_site_type_symbol
Cr .725047(15) .27169(2) .421771(13) .03160(6) Uani d . 1 . . Cr
C2 .63706(13) .2134(2) .50202(10) .0525(3) Uani d . 1 . . C
O3 .58353(15) .1779(3) .55139(12) .0980(6) Uani d . 1 . . O
C4 .61716(10) .20193(14) .32023(9) .0377(2) Uani d . 1 . . C
O5 .55113(10) .16002(15) .25553(8) .0598(3) Uani d . 1 . . O
C6 .65063(14) .44741(17) .40515(12) .0523(3) Uani d . 1 . . C
O7 .60292(15) .55714(17) .39262(13) .0905(5) Uani d . 1 . . O
C8 .85745(11) .22875(15) .34544(9) .0397(2) Uani d D 1 . . C
C9 .87721(12) .36545(16) .38713(11) .0453(3) Uani d D 1 . . C
C10 .88708(11) .38202(14) .48535(11) .0434(3) Uani d D 1 . . C
C11 .87876(10) .26017(13) .54063(9) .0363(2) Uani d D 1 . . C
C12 .86641(9) .11498(12) .50096(8) .03060(19) Uani d . 1 . . C
C13 .85386(9) .10027(12) .40071(8) .0316(2) Uani d . 1 . . C
C14 .83557(11) -.04192(14) .35979(8) .0376(2) Uani d D 1 . . C
C15 .82969(12) -.16109(14) .41282(9) .0392(2) Uani d D 1 . . C
C16 .84096(10) -.14649(12) .51141(8) .0338(2) Uani d . 1 . . C
C17 .86168(9) -.01307(12) .55651(7) .0310(2) Uani d . 1 . . C
C18 .88723(11) -.01345(14) .65950(8) .0372(2) Uani d D 1 . . C
C19 .86368(12) -.13166(16) .70411(9) .0426(3) Uani d D 1 . . C
C20 .80350(12) -.25997(15) .64990(10) .0432(3) Uani d . 1 . . C
O21 .83591(9) -.27235(10) .55959(7) .0422(2) Uani d . 1 . . O
C22 .67646(16) -.2406(2) .62840(17) .0607(4) Uani d D 1 . . C
C23 .8397(2) -.4047(2) .69920(15) .0618(4) Uani d D 1 . . C
H8 .8465(17) .216(2) .2800(14) .053 Uiso d D 1 . . H
H9 .8797(15) .449(2) .3494(13) .048 Uiso d D 1 . . H
H10 .8964(14) .4869(18) .5119(12) .041 Uiso d D 1 . . H
H11 .8836(15) .2632(19) .6048(12) .041 Uiso d D 1 . . H
H14 .8304(15) -.045(2) .2925(13) .048 Uiso d D 1 . . H
H15 .8263(15) -.2520(18) .3851(12) .040 Uiso d D 1 . . H
H18 .9284(15) .069(2) .6932(13) .047 Uiso d D 1 . . H
H19 .8833(17) -.145(2) .7675(14) .058 Uiso d D 1 . . H
H221 .656(2) -.228(3) .6854(17) .073 Uiso d D 1 . . H
H222 .662(2) -.161(3) .5967(17) .073 Uiso d D 1 . . H
H223 .641(2) -.311(3) .5929(17) .073 Uiso d D 1 . . H
H231 .9167(17) -.414(2) .7127(14) .056 Uiso d D 1 . . H
H232 .8216(17) -.393(2) .7576(14) .056 Uiso d D 1 . . H
H233 .7999(17) -.481(2) .6597(14) .056 Uiso d D 1 . . H

loop_
_atom_site_aniso_label
_atom_site_aniso_U_11
_atom_site_aniso_U_22
_atom_site_aniso_U_33
_atom_site_aniso_U_12
_atom_site_aniso_U_13
_atom_site_aniso_U_23
Cr .03068(9) .03117(9) .03098(9) .00232(6) .00379(6) .00045(6)
C2 .0402(6) .0755(10) .0404(6) .0123(7) .0069(5) .0094(7)
O3 .0706(9) .1621(18) .0729(9) .0160(11) .0399(8) .0373(11)
C4 .0353(5) .0372(5) .0394(5) .0003(4) .0068(4) .0011(4)
O5 .0518(6) .0696(7) .0493(6) -.0103(5) -.0045(5) -.0094(5)
C6 .0520(7) .0435(7) .0540(8) .0107(6) -.0011(6) -.0046(6)
O7 .0947(11) .0586(8) .1009(12) .0404(8) -.0091(9) -.0062(8)
C8 .0372(5) .0437(6) .0393(6) .0009(5) .0117(4) .0060(5)
C9 .0425(6) .0400(6) .0531(7) -.0045(5) .0109(5) .0089(5)
C10 .0394(6) .0336(5) .0535(7) -.0064(5) .0040(5) -.0022(5)
C11 .0345(5) .0345(5) .0348(5) -.0014(4) -.0015(4) -.0053(4)
C12 .0275(4) .0311(5) .0307(4) .0006(4) .0024(3) -.0041(4)
C13 .0307(5) .0325(5) .0309(5) .0020(4) .0060(4) -.0013(4)
C14 .0426(6) .0391(6) .0303(5) .0033(5) .0077(4) -.0059(4)
C15 .0470(6) .0331(5) .0362(5) .0011(5) .0075(5) -.0092(4)
C16 .0354(5) .0295(5) .0360(5) .0037(4) .0077(4) -.0014(4)
C17 .0303(4) .0323(5) .0285(4) .0037(4) .0036(4) -.0021(4)
C18 .0397(5) .0391(6) .0304(5) .0034(4) .0036(4) -.0037(4)
C19 .0470(6) .0473(7) .0338(5) .0054(5) .0108(5) .0025(5)
C20 .0482(7) .0399(6) .0455(6) .0040(5) .0192(5) .0046(5)
O21 .0555(5) .0306(4) .0432(4) .0048(4) .0174(4) .0005(3)
C22 .0490(8) .0613(10) .0749(12) -.0023(7) .0212(8) -.0048(9)
C23 .0846(13) .0469(8) .0621(10) .0109(8) .0337(9) .0153(7)

loop_
_atom_type_symbol
_atom_type_description
_atom_type_scat_dispersion_real
_atom_type_scat_dispersion_imag
_atom_type_scat_source
H H .0000 .0000 'International Tables Vol C Tables 4.2.6.8 and 6.1.1.4'
C C .0033 .0016 'International Tables Vol C Tables 4.2.6.8 and 6.1.1.4'
O O .0106 .0060 'International Tables Vol C Tables 4.2.6.8 and 6.1.1.4'
Cr Cr .3209 .6236 'International Tables Vol C Tables 4.2.6.8 and 6.1.1.4'

loop_
_geom_angle_atom_site_label_1
_geom_angle_atom_site_label_2
_geom_angle_atom_site_label_3
_geom_angle
C6 Cr C4 87.97(6)
C6 Cr C2 89.52(8)
C4 Cr C2 90.02(7)
C6 Cr C10 91.00(6)
C4 Cr C10 152.42(6)
C2 Cr C10 117.53(7)
C6 Cr C8 119.21(7)
C4 Cr C8 89.85(6)
C2 Cr C8 151.25(7)
C10 Cr C8 66.75(6)
C6 Cr C9 92.59(7)
C4 Cr C9 115.08(6)
C2 Cr C9 154.86(7)
C10 Cr C9 37.43(6)
C8 Cr C9 36.52(5)
C6 Cr C11 116.11(6)
C4 Cr C11 155.92(5)
C2 Cr C11 89.99(6)
C10 Cr C11 36.68(5)
C8 Cr C11 78.81(5)
C9 Cr C11 66.65(5)
C6 Cr C13 156.25(7)
C4 Cr C13 91.85(5)
C2 Cr C13 114.24(6)
C10 Cr C13 78.33(5)
C8 Cr C13 37.05(4)
C9 Cr C13 66.05(5)
C11 Cr C13 66.34(4)
C6 Cr C12 152.99(6)
C4 Cr C12 118.99(5)
C2 Cr C12 88.92(6)
C10 Cr C12 66.08(5)
C8 Cr C12 66.23(5)
C9 Cr C12 77.98(5)
C11 Cr C12 36.93(4)
C13 Cr C12 36.40(4)
O3 C2 Cr 179.8(2)
O5 C4 Cr 178.42(13)
O7 C6 Cr 178.48(16)
C9 C8 C13 121.23(12)
C9 C8 Cr 71.80(8)
C13 C8 Cr 74.59(7)
C9 C8 H8 121.8(12)
C13 C8 H8 116.9(12)
Cr C8 H8 126.6(12)
C8 C9 C10 120.23(12)
C8 C9 Cr 71.68(8)
C10 C9 Cr 71.20(8)
C8 C9 H9 119.8(11)
C10 C9 H9 119.8(11)
Cr C9 H9 126.5(11)
C11 C10 C9 120.02(12)
C11 C10 Cr 72.18(7)
C9 C10 Cr 71.38(8)
C11 C10 H10 122.9(10)
C9 C10 H10 117.1(10)
Cr C10 H10 126.0(10)
C10 C11 C12 121.23(11)
C10 C11 Cr 71.14(7)
C12 C11 Cr 75.21(6)
C10 C11 H11 124.6(11)
C12 C11 H11 114.2(11)
Cr C11 H11 128.5(11)
C17 C12 C13 119.33(10)
C17 C12 C11 122.64(10)
C13 C12 C11 117.98(10)
C17 C12 Cr 131.19(8)
C13 C12 Cr 70.74(6)
C11 C12 Cr 67.86(6)
C14 C13 C8 122.35(11)
C14 C13 C12 118.56(10)
C8 C13 C12 119.08(11)
C14 C13 Cr 129.66(8)
C8 C13 Cr 68.36(7)
C12 C13 Cr 72.85(6)
C15 C14 C13 121.39(11)
C15 C14 H14 124.1(11)
C13 C14 H14 114.5(11)
C14 C15 C16 120.08(11)
C14 C15 H15 118.7(11)
C16 C15 H15 120.9(11)
O21 C16 C17 121.87(11)
O21 C16 C15 116.15(10)
C17 C16 C15 121.90(11)
C16 C17 C12 118.68(10)
C16 C17 C18 117.24(10)
C12 C17 C18 123.86(10)
C19 C18 C17 119.35(12)
C19 C18 H18 122.1(11)
C17 C18 H18 118.2(11)
C18 C19 C20 120.85(12)
C18 C19 H19 125.0(14)
C20 C19 H19 114.2(14)
O21 C20 C19 109.21(11)
O21 C20 C22 107.99(13)
C19 C20 C22 111.12(13)
O21 C20 C23 104.31(12)
C19 C20 C23 112.52(14)
C22 C20 C23 111.35(15)
C16 O21 C20 117.10(9)
C20 C22 H221 108.1(16)
C20 C22 H222 105.8(17)
H221 C22 H222 109(2)
C20 C22 H223 111.8(17)
H221 C22 H223 115(2)
H222 C22 H223 107(2)
C20 C23 H231 110.3(14)
C20 C23 H232 102.9(13)
H231 C23 H232 105.8(18)
C20 C23 H233 107.6(13)
H231 C23 H233 114.0(18)
H232 C23 H233 115.8(18)

loop_
_geom_bond_atom_site_label_1
_geom_bond_atom_site_label_2
_geom_bond_site_symmetry_2
_geom_bond_distance
_geom_bond_publ_flag
Cr C6 . 1.8323(15) ?
Cr C4 . 1.8387(13) ?
Cr C2 . 1.8510(16) ?
Cr C10 . 2.2097(13) ?
Cr C8 . 2.2105(13) ?
Cr C9 . 2.2120(14) ?
Cr C11 . 2.2230(13) ?
Cr C13 . 2.2926(11) ?
Cr C12 . 2.3205(11) ?
C2 O3 . 1.133(2) ?
C4 O5 . 1.1468(17) ?
C6 O7 . 1.152(2) ?
C8 C9 . 1.386(2) ?
C8 C13 . 1.4327(17) ?
C8 H8 . .940(19) ?
C9 C10 . 1.419(2) ?
C9 H9 . .946(18) ?
C10 C11 . 1.3947(19) ?
C10 H10 . 1.030(17) ?
C11 C12 . 1.4420(15) ?
C11 H11 . .926(17) ?
C12 C17 . 1.4343(16) ?
C12 C13 . 1.4412(15) ?
C13 C14 . 1.4259(16) ?
C14 C15 . 1.3494(19) ?
C14 H14 . .970(18) ?
C15 C16 . 1.4195(17) ?
C15 H15 . .921(16) ?
C16 O21 . 1.3587(15) ?
C16 C17 . 1.3804(15) ?
C17 C18 . 1.4601(16) ?
C18 C19 . 1.3298(19) ?
C18 H18 . .973(18) ?
C19 C20 . 1.503(2) ?
C19 H19 . .905(19) ?
C20 O21 . 1.4718(16) ?
C20 C22 . 1.513(2) ?
C20 C23 . 1.520(2) ?
C22 H221 . .93(2) ?
C22 H222 . .85(2) ?
C22 H223 . .87(2) ?
C23 H231 . .91(2) ?
C23 H232 . .939(19) ?
C23 H233 . .96(2) ?

loop_
_geom_torsion_atom_site_label_1
_geom_torsion_atom_site_label_2
_geom_torsion_atom_site_label_3
_geom_torsion_atom_site_label_4
_geom_torsion
C6 Cr C2 O3 -10E1(5)
C4 Cr C2 O3 17E1(10)
C10 Cr C2 O3 -1E1(5)
C8 Cr C2 O3 8E1(5)
C9 Cr C2 O3 -E1(5)
C11 Cr C2 O3 2E1(5)
C13 Cr C2 O3 8E1(5)
C12 Cr C2 O3 6E1(5)
C6 Cr C4 O5 79(5)
C2 Cr C4 O5 169(5)
C10 Cr C4 O5 -9(5)
C8 Cr C4 O5 -40(5)
C9 Cr C4 O5 -13(5)
C11 Cr C4 O5 -101(5)
C13 Cr C4 O5 -77(5)
C12 Cr C4 O5 -102(5)
C4 Cr C6 O7 -26(7)
C2 Cr C6 O7 -116(7)
C10 Cr C6 O7 127(7)
C8 Cr C6 O7 63(7)
C9 Cr C6 O7 89(7)
C11 Cr C6 O7 154(7)
C13 Cr C6 O7 64(7)
C12 Cr C6 O7 158(7)
C6 Cr C8 C9 48.10(10)
C4 Cr C8 C9 135.69(9)
C2 Cr C8 C9 -134.53(13)
C10 Cr C8 C9 -29.29(8)
C11 Cr C8 C9 -65.70(8)
C13 Cr C8 C9 -131.05(11)
C12 Cr C8 C9 -102.26(9)
C6 Cr C8 C13 179.14(8)
C4 Cr C8 C13 -93.26(8)
C2 Cr C8 C13 -3.48(16)
C10 Cr C8 C13 101.76(8)
C9 Cr C8 C13 131.05(11)
C11 Cr C8 C13 65.35(7)
C12 Cr C8 C13 28.79(6)
C13 C8 C9 C10 -4.1(2)
Cr C8 C9 C10 54.13(12)
C13 C8 C9 Cr -58.23(11)
C6 Cr C9 C8 -139.44(9)
C4 Cr C9 C8 -50.47(9)
C2 Cr C9 C8 126.18(16)
C10 Cr C9 C8 132.30(12)
C11 Cr C9 C8 103.15(9)
C13 Cr C9 C8 29.81(7)
C12 Cr C9 C8 66.12(8)
C6 Cr C9 C10 88.26(9)
C4 Cr C9 C10 177.23(8)
C2 Cr C9 C10 -6.12(19)
C8 Cr C9 C10 -132.30(12)
C11 Cr C9 C10 -29.15(8)
C13 Cr C9 C10 -102.49(9)
C12 Cr C9 C10 -66.18(8)
C8 C9 C10 C11 1.1(2)
Cr C9 C10 C11 55.41(11)
C8 C9 C10 Cr -54.36(12)
C6 Cr C10 C11 135.52(9)
C4 Cr C10 C11 -136.94(11)
C2 Cr C10 C11 45.55(11)
C8 Cr C10 C11 -102.90(9)
C9 Cr C10 C11 -131.52(12)
C13 Cr C10 C11 -65.87(8)
C12 Cr C10 C11 -29.71(7)
C6 Cr C10 C9 -92.95(10)
C4 Cr C10 C9 -5.42(16)
C2 Cr C10 C9 177.07(9)
C8 Cr C10 C9 28.63(8)
C11 Cr C10 C9 131.52(12)
C13 Cr C10 C9 65.66(8)
C12 Cr C10 C9 101.81(9)
C9 C10 C11 C12 3.47(19)
Cr C10 C11 C12 58.50(10)
C9 C10 C11 Cr -55.03(12)
C6 Cr C11 C10 -51.27(11)
C4 Cr C11 C10 129.24(13)
C2 Cr C11 C10 -140.73(10)
C8 Cr C11 C10 65.92(9)
C9 Cr C11 C10 29.71(8)
C13 Cr C11 C10 102.64(9)
C12 Cr C11 C10 131.05(12)
C6 Cr C11 C12 177.67(9)
C4 Cr C11 C12 -1.81(16)
C2 Cr C11 C12 88.22(9)
C10 Cr C11 C12 -131.05(12)
C8 Cr C11 C12 -65.13(7)
C9 Cr C11 C12 -101.35(8)
C13 Cr C11 C12 -28.42(6)
C10 C11 C12 C17 177.72(11)
Cr C11 C12 C17 -125.71(10)
C10 C11 C12 C13 -4.83(17)
Cr C11 C12 C13 51.73(9)
C10 C11 C12 Cr -56.57(11)
C6 Cr C12 C17 110.08(16)
C4 Cr C12 C17 -66.16(11)
C2 Cr C12 C17 23.27(11)
C10 Cr C12 C17 144.21(11)
C8 Cr C12 C17 -141.85(11)
C9 Cr C12 C17 -178.33(11)
C11 Cr C12 C17 114.69(13)
C13 Cr C12 C17 -112.57(12)
C6 Cr C12 C13 -137.34(15)
C4 Cr C12 C13 46.41(8)
C2 Cr C12 C13 135.84(8)
C10 Cr C12 C13 -103.22(8)
C8 Cr C12 C13 -29.27(7)
C9 Cr C12 C13 -65.76(7)
C11 Cr C12 C13 -132.74(10)
C6 Cr C12 C11 -4.60(17)
C4 Cr C12 C11 179.15(8)
C2 Cr C12 C11 -91.42(9)
C10 Cr C12 C11 29.52(8)
C8 Cr C12 C11 103.47(8)
C9 Cr C12 C11 66.98(8)
C13 Cr C12 C11 132.74(10)
C9 C8 C13 C14 -178.93(12)
Cr C8 C13 C14 124.16(11)
C9 C8 C13 C12 2.60(18)
Cr C8 C13 C12 -54.30(9)
C9 C8 C13 Cr 56.91(11)
C17 C12 C13 C14 .81(16)
C11 C12 C13 C14 -176.72(10)
Cr C12 C13 C14 -126.34(10)
C17 C12 C13 C8 179.34(10)
C11 C12 C13 C8 1.80(16)
Cr C12 C13 C8 52.19(9)
C17 C12 C13 Cr 127.15(10)
C11 C12 C13 Cr -50.38(9)
C6 Cr C13 C14 -116.61(16)
C4 Cr C13 C14 -27.45(11)
C2 Cr C13 C14 63.40(12)
C10 Cr C13 C14 178.53(11)
C8 Cr C13 C14 -114.76(13)
C9 Cr C13 C14 -144.17(12)
C11 Cr C13 C14 142.01(12)
C12 Cr C13 C14 113.21(13)
C6 Cr C13 C8 -1.85(17)
C4 Cr C13 C8 87.31(8)
C2 Cr C13 C8 178.16(9)
C10 Cr C13 C8 -66.71(8)
C9 Cr C13 C8 -29.41(8)
C11 Cr C13 C8 -103.23(8)
C12 Cr C13 C8 -132.03(10)
C6 Cr C13 C12 130.18(14)
C4 Cr C13 C12 -140.66(7)
C2 Cr C13 C12 -49.80(9)
C10 Cr C13 C12 65.32(7)
C8 Cr C13 C12 132.03(10)
C9 Cr C13 C12 102.62(8)
C11 Cr C13 C12 28.80(6)
C8 C13 C14 C15 -178.33(12)
C12 C13 C14 C15 .14(18)
Cr C13 C14 C15 -90.73(14)
C13 C14 C15 C16 .5(2)
C14 C15 C16 O21 -178.91(12)
C14 C15 C16 C17 -2.13(19)
O21 C16 C17 C12 179.65(10)
C15 C16 C17 C12 3.05(17)
O21 C16 C17 C18 4.84(17)
C15 C16 C17 C18 -171.75(11)
C13 C12 C17 C16 -2.37(16)
C11 C12 C17 C16 175.04(11)
Cr C12 C17 C16 87.00(13)
C13 C12 C17 C18 172.07(10)
C11 C12 C17 C18 -10.52(17)
Cr C12 C17 C18 -98.56(12)
C16 C17 C18 C19 -15.90(17)
C12 C17 C18 C19 169.58(12)
C17 C18 C19 C20 -4.56(19)
C18 C19 C20 O21 32.53(17)
C18 C19 C20 C22 -86.50(17)
C18 C19 C20 C23 147.86(14)
C17 C16 O21 C20 26.14(17)
C15 C16 O21 C20 -157.08(12)
C19 C20 O21 C16 -42.78(15)
C22 C20 O21 C16 78.18(15)
C23 C20 O21 C16 -163.28(14)
